data_1511261
loop_
_publ_author_name
'Sologub, O.L.'
'Salamakha, P.S.'
'Hiebl, K.'

_publ_section_title
;
 Crystal structure and physical properties of new ternary R Pt2 B
 compounds, R = La, Pr, Nd
;
_journal_name_full 'Solid State Communications'
_journal_page_first 379
_journal_page_last 383
_journal_paper_doi 10.1016/S0038-1098(03)00438-1
_journal_volume 127
_journal_year 2003
_chemical_formula_sum 'B Nd Pt2'
_chemical_name_systematic 'Nd Pt2 B'
_space_group_IT_number 180
_symmetry_space_group_name_Hall 'P 62 2 (0 0 4)'
_symmetry_space_group_name_H-M 'P 62 2 2'
_cell_angle_alpha 90
_cell_angle_beta 90
_cell_angle_gamma 120
_cell_formula_units_Z 3
_cell_length_a 5.4242
_cell_length_b 5.4242
_cell_length_c 7.8799
_cell_volume 200.781
_citation_journal_id_ASTM SSCOA4
_cod_data_source_file boron0-1_382.cif
_cod_data_source_block B1Nd1Pt2
_cod_original_cell_volume 200.7811
_cod_original_sg_symbol_Hall 'P 62 2 (x,y,z+1/3)'
_cod_original_formula_sum 'B1 Nd1 Pt2'
_cod_database_code 1511261

loop_
_symmetry_equiv_pos_as_xyz
x,y,z
x-y,x,z+1/3
-y,x-y,z+2/3
-x,-y,z
-x+y,-x,z+1/3
y,-x+y,z+2/3
-y,-x,-z+2/3
x-y,-y,-z
x,x-y,-z+1/3
y,x,-z+2/3
-x+y,y,-z
-x,-x+y,-z+1/3

loop_
_atom_site_label
_atom_site_type_symbol
_atom_site_fract_x
_atom_site_fract_y
_atom_site_fract_z
_atom_site_occupancy
_atom_site_U_iso_or_equiv
B1 B 0.5 0 0.5 1 0.0
Pt1 Pt 0.1502 0.3004 0 1 0.0
Nd1 Nd 0.5 0 0 1 0.0
